data_2221610
loop_
_publ_author_name
'Jayarama, A.'
'Ng, Seik Weng'

_publ_section_title
;
 3-(3,4-Dimethoxyphenyl)-1-(3-pyridyl)prop-2-en-1-one monohydrate
;
_journal_coeditor_code BT2930
_journal_issue 5
_journal_name_full 'Acta Crystallographica Section E'
_journal_page_first o1065
_journal_paper_doi 10.1107/S1600536809013944
_journal_volume 65
_journal_year 2009
_chemical_formula_iupac 'C16 H15 N O3 , H2 O'
_chemical_formula_moiety 'C16 H15 N O3 , H2 O'
_chemical_formula_sum 'C16 H17 N O4'
_chemical_formula_weight 287.31
_chemical_name_systematic
;
3-(3,4-Dimethoxyphenyl)-1-(3-pyridyl)prop-2-en-1-one monohydrate
;
_space_group_IT_number 14
_symmetry_cell_setting monoclinic
_symmetry_space_group_name_Hall '-P 2yn'
_symmetry_space_group_name_H-M 'P 1 21/n 1'
_atom_sites_solution_hydrogens geom
_atom_sites_solution_primary direct
_atom_sites_solution_secondary difmap
_audit_creation_method SHELXL97
_cell_angle_alpha 90.00
_cell_angle_beta 101.775(2)
_cell_angle_gamma 90.00
_cell_formula_units_Z 4
_cell_length_a 17.9809(4)
_cell_length_b 4.50040(10)
_cell_length_c 18.2230(4)
_cell_measurement_reflns_used 2693
_cell_measurement_temperature 100(2)
_cell_measurement_theta_max 28.2
_cell_measurement_theta_min 2.3
_cell_volume 1443.60(6)
_computing_cell_refinement 'SAINT (Bruker, 2007)'
_computing_data_collection 'APEX2 (Bruker, 2007)'
_computing_data_reduction 'SAINT (Bruker, 2007)'
_computing_molecular_graphics 'X-SEED (Barbour, 2001)'
_computing_publication_material 'publCIF (Westrip, 2009)'
_computing_structure_refinement 'SHELXL97 (Sheldrick, 2008)'
_computing_structure_solution 'SHELXS97 (Sheldrick, 2008)'
_diffrn_ambient_temperature 100(2)
_diffrn_measured_fraction_theta_full 1.000
_diffrn_measured_fraction_theta_max 1.000
_diffrn_measurement_device_type 'Bruker SMART APEX'
_diffrn_measurement_method \w
_diffrn_radiation_monochromator graphite
_diffrn_radiation_source 'fine-focus sealed tube'
_diffrn_radiation_type MoK\a
_diffrn_radiation_wavelength 0.71073
_diffrn_reflns_av_R_equivalents 0.0410
_diffrn_reflns_av_sigmaI/netI 0.0347
_diffrn_reflns_limit_h_max 23
_diffrn_reflns_limit_h_min -23
_diffrn_reflns_limit_k_max 5
_diffrn_reflns_limit_k_min -5
_diffrn_reflns_limit_l_max 23
_diffrn_reflns_limit_l_min -23
_diffrn_reflns_number 12630
_diffrn_reflns_theta_full 27.50
_diffrn_reflns_theta_max 27.50
_diffrn_reflns_theta_min 1.45
_diffrn_standards_decay_% 0
_diffrn_standards_interval_count 0
_diffrn_standards_interval_time 0
_diffrn_standards_number 0
_exptl_absorpt_coefficient_mu 0.095
_exptl_absorpt_correction_type none
_exptl_crystal_colour yellow
_exptl_crystal_density_diffrn 1.322
_exptl_crystal_density_method 'not measured'
_exptl_crystal_description prism
_exptl_crystal_F_000 608
_exptl_crystal_size_max 0.20
_exptl_crystal_size_mid 0.15
_exptl_crystal_size_min 0.10
_refine_diff_density_max 0.521
_refine_diff_density_min -0.197
_refine_ls_extinction_method none
_refine_ls_goodness_of_fit_ref 1.022
_refine_ls_hydrogen_treatment mixed
_refine_ls_matrix_type full
_refine_ls_number_parameters 200
_refine_ls_number_reflns 3315
_refine_ls_number_restraints 2
_refine_ls_restrained_S_all 1.021
_refine_ls_R_factor_all 0.0677
_refine_ls_R_factor_gt 0.0436
_refine_ls_shift/su_max 0.001
_refine_ls_shift/su_mean 0.001
_refine_ls_structure_factor_coef Fsqd
_refine_ls_weighting_details 'calc w = 1/[\s^2^(Fo^2^)+(0.0628P)^2^+0.3539P] where P=(Fo^2^+2Fc^2^)/3'
_refine_ls_weighting_scheme calc
_refine_ls_wR_factor_gt 0.1082
_refine_ls_wR_factor_ref 0.1261
_reflns_number_gt 2362
_reflns_number_total 3315
_reflns_threshold_expression I>2\s(I)
_cod_data_source_file bt2930.cif
_cod_data_source_block I
_cod_original_sg_symbol_H-M 'P 21/n'
_cod_database_code 2221610
_cod_database_fobs_code 2221610

loop_
_symmetry_equiv_pos_as_xyz
'x, y, z'
'-x+1/2, y+1/2, -z+1/2'
'-x, -y, -z'
'x-1/2, -y-1/2, z-1/2'

loop_
_atom_site_type_symbol
_atom_site_label
_atom_site_fract_x
_atom_site_fract_y
_atom_site_fract_z
_atom_site_U_iso_or_equiv
_atom_site_adp_type
_atom_site_calc_flag
_atom_site_refinement_flags
_atom_site_occupancy
_atom_site_disorder_assembly
_atom_site_disorder_group
O O1 0.41877(6) 0.8369(3) 0.27622(7) 0.0397(3) Uani d . 1 . .
O O2 0.80564(6) 0.3782(3) 0.50243(6) 0.0340(3) Uani d . 1 . .
O O3 0.76194(6) 0.0474(3) 0.59966(6) 0.0332(3) Uani d . 1 . .
O O1W 0.74070(7) 1.5349(3) 0.20508(8) 0.0402(3) Uani d D 1 . .
H H11 0.6951(6) 1.524(5) 0.1836(11) 0.059(7) Uiso d D 1 . .
H H12 0.748(4) 1.409(13) 0.241(3) 0.27(3) Uiso d D 1 . .
N N1 0.58178(7) 1.4202(3) 0.15840(8) 0.0308(3) Uani d . 1 . .
C C1 0.52118(9) 1.5143(4) 0.10854(9) 0.0316(4) Uani d . 1 . .
H H1 0.5290 1.6520 0.0713 0.038 Uiso calc R 1 . .
C C2 0.44804(9) 1.4221(4) 0.10827(10) 0.0351(4) Uani d . 1 . .
H H2 0.4066 1.4938 0.0716 0.042 Uiso calc R 1 . .
C C3 0.43629(8) 1.2243(4) 0.16218(9) 0.0313(4) Uani d . 1 . .
H H3 0.3864 1.1582 0.1633 0.038 Uiso calc R 1 . .
C C4 0.49781(8) 1.1211(3) 0.21511(8) 0.0251(3) Uani d . 1 . .
C C5 0.56925(8) 1.2269(4) 0.21027(9) 0.0279(4) Uani d . 1 . .
H H5 0.6118 1.1577 0.2460 0.034 Uiso calc R 1 . .
C C6 0.48429(8) 0.9066(4) 0.27391(9) 0.0271(4) Uani d . 1 . .
C C7 0.54975(8) 0.7857(4) 0.32741(9) 0.0274(4) Uani d . 1 . .
H H7 0.5996 0.8515 0.3257 0.033 Uiso calc R 1 . .
C C8 0.53984(8) 0.5844(4) 0.37843(9) 0.0265(3) Uani d . 1 . .
H H8 0.4889 0.5264 0.3777 0.032 Uiso calc R 1 . .
C C9 0.59780(8) 0.4441(3) 0.43488(8) 0.0244(3) Uani d . 1 . .
C C10 0.67609(8) 0.4868(4) 0.43855(9) 0.0260(3) Uani d . 1 . .
H H10 0.6927 0.6099 0.4027 0.031 Uiso calc R 1 . .
C C11 0.72834(8) 0.3517(4) 0.49363(9) 0.0262(3) Uani d . 1 . .
C C12 0.70494(8) 0.1676(3) 0.54753(9) 0.0267(4) Uani d . 1 . .
C C13 0.62805(9) 0.1256(4) 0.54443(9) 0.0279(4) Uani d . 1 . .
H H13 0.6114 0.0045 0.5806 0.034 Uiso calc R 1 . .
C C14 0.57558(8) 0.2614(4) 0.48808(9) 0.0267(3) Uani d . 1 . .
H H14 0.5230 0.2288 0.4858 0.032 Uiso calc R 1 . .
C C15 0.83247(9) 0.5723(4) 0.45185(10) 0.0317(4) Uani d . 1 . .
H H15A 0.8881 0.5795 0.4644 0.048 Uiso calc R 1 . .
H H15B 0.8120 0.7721 0.4558 0.048 Uiso calc R 1 . .
H H15C 0.8158 0.4988 0.4005 0.048 Uiso calc R 1 . .
C C16 0.74125(10) -0.1299(4) 0.65737(10) 0.0365(4) Uani d . 1 . .
H H16A 0.7872 -0.1916 0.6929 0.055 Uiso calc R 1 . .
H H16B 0.7136 -0.3063 0.6350 0.055 Uiso calc R 1 . .
H H16C 0.7088 -0.0136 0.6838 0.055 Uiso calc R 1 . .

loop_
_atom_site_aniso_label
_atom_site_aniso_U_11
_atom_site_aniso_U_22
_atom_site_aniso_U_33
_atom_site_aniso_U_12
_atom_site_aniso_U_13
_atom_site_aniso_U_23
O1 0.0184(6) 0.0609(9) 0.0394(7) -0.0013(5) 0.0049(5) 0.0074(6)
O2 0.0173(5) 0.0427(7) 0.0417(7) 0.0009(5) 0.0052(5) 0.0096(6)
O3 0.0228(5) 0.0391(7) 0.0363(7) 0.0030(5) 0.0029(5) 0.0096(5)
O1W 0.0225(6) 0.0420(7) 0.0526(8) -0.0010(5) -0.0007(6) 0.0041(7)
N1 0.0228(6) 0.0373(8) 0.0318(7) -0.0007(6) 0.0042(5) -0.0019(6)
C1 0.0300(8) 0.0321(9) 0.0312(9) -0.0011(7) 0.0031(7) 0.0003(7)
C2 0.0250(8) 0.0379(10) 0.0383(10) 0.0003(7) -0.0034(7) 0.0035(8)
C3 0.0200(7) 0.0346(9) 0.0368(9) -0.0010(7) 0.0005(7) -0.0015(8)
C4 0.0205(7) 0.0283(8) 0.0256(8) 0.0018(6) 0.0030(6) -0.0062(6)
C5 0.0202(7) 0.0346(9) 0.0280(8) 0.0030(6) 0.0027(6) -0.0035(7)
C6 0.0215(7) 0.0328(9) 0.0267(8) 0.0023(6) 0.0038(6) -0.0050(7)
C7 0.0198(7) 0.0317(9) 0.0295(8) 0.0003(6) 0.0027(6) -0.0043(7)
C8 0.0195(7) 0.0307(8) 0.0289(8) 0.0004(6) 0.0036(6) -0.0069(7)
C9 0.0215(7) 0.0244(8) 0.0268(8) -0.0004(6) 0.0036(6) -0.0063(6)
C10 0.0218(7) 0.0276(8) 0.0290(8) -0.0001(6) 0.0063(6) -0.0018(7)
C11 0.0181(7) 0.0289(8) 0.0320(8) -0.0002(6) 0.0060(6) -0.0028(7)
C12 0.0230(7) 0.0264(8) 0.0298(8) 0.0026(6) 0.0030(6) -0.0027(7)
C13 0.0264(8) 0.0271(8) 0.0308(8) -0.0021(6) 0.0069(6) -0.0013(7)
C14 0.0194(7) 0.0279(8) 0.0328(8) -0.0021(6) 0.0056(6) -0.0038(7)
C15 0.0213(7) 0.0362(9) 0.0386(9) -0.0026(7) 0.0085(7) 0.0014(8)
C16 0.0334(9) 0.0400(10) 0.0357(9) 0.0040(8) 0.0059(7) 0.0078(8)

loop_
_atom_type_symbol
_atom_type_description
_atom_type_scat_dispersion_real
_atom_type_scat_dispersion_imag
_atom_type_scat_source
C C 0.0033 0.0016 'International Tables Vol C Tables 4.2.6.8 and 6.1.1.4'
H H 0.0000 0.0000 'International Tables Vol C Tables 4.2.6.8 and 6.1.1.4'
N N 0.0061 0.0033 'International Tables Vol C Tables 4.2.6.8 and 6.1.1.4'
O O 0.0106 0.0060 'International Tables Vol C Tables 4.2.6.8 and 6.1.1.4'

loop_
_geom_angle_atom_site_label_1
_geom_angle_atom_site_label_2
_geom_angle_atom_site_label_3
_geom_angle_site_symmetry_1
_geom_angle_site_symmetry_3
_geom_angle
_geom_angle_publ_flag
C11 O2 C15 . . 116.54(12) ?
C12 O3 C16 . . 117.66(12) ?
H11 O1W H12 . . 108(5) ?
C1 N1 C5 . . 117.06(13) ?
N1 C1 C2 . . 123.50(16) ?
N1 C1 H1 . . 118.3 ?
C2 C1 H1 . . 118.3 ?
C3 C2 C1 . . 118.58(15) ?
C3 C2 H2 . . 120.7 ?
C1 C2 H2 . . 120.7 ?
C2 C3 C4 . . 119.73(15) ?
C2 C3 H3 . . 120.1 ?
C4 C3 H3 . . 120.1 ?
C5 C4 C3 . . 117.15(15) ?
C5 C4 C6 . . 123.58(14) ?
C3 C4 C6 . . 119.27(14) ?
N1 C5 C4 . . 123.99(14) ?
N1 C5 H5 . . 118.0 ?
C4 C5 H5 . . 118.0 ?
O1 C6 C7 . . 121.76(15) ?
O1 C6 C4 . . 119.06(14) ?
C7 C6 C4 . . 119.17(13) ?
C8 C7 C6 . . 120.64(14) ?
C8 C7 H7 . . 119.7 ?
C6 C7 H7 . . 119.7 ?
C7 C8 C9 . . 127.59(14) ?
C7 C8 H8 . . 116.2 ?
C9 C8 H8 . . 116.2 ?
C14 C9 C10 . . 118.31(14) ?
C14 C9 C8 . . 118.98(13) ?
C10 C9 C8 . . 122.71(14) ?
C11 C10 C9 . . 120.24(15) ?
C11 C10 H10 . . 119.9 ?
C9 C10 H10 . . 119.9 ?
C10 C11 O2 . . 125.07(14) ?
C10 C11 C12 . . 120.85(14) ?
O2 C11 C12 . . 114.08(13) ?
O3 C12 C13 . . 125.32(14) ?
O3 C12 C11 . . 115.47(13) ?
C13 C12 C11 . . 119.21(14) ?
C12 C13 C14 . . 119.52(15) ?
C12 C13 H13 . . 120.2 ?
C14 C13 H13 . . 120.2 ?
C13 C14 C9 . . 121.87(14) ?
C13 C14 H14 . . 119.1 ?
C9 C14 H14 . . 119.1 ?
O2 C15 H15A . . 109.5 ?
O2 C15 H15B . . 109.5 ?
H15A C15 H15B . . 109.5 ?
O2 C15 H15C . . 109.5 ?
H15A C15 H15C . . 109.5 ?
H15B C15 H15C . . 109.5 ?
O3 C16 H16A . . 109.5 ?
O3 C16 H16B . . 109.5 ?
H16A C16 H16B . . 109.5 ?
O3 C16 H16C . . 109.5 ?
H16A C16 H16C . . 109.5 ?
H16B C16 H16C . . 109.5 ?

loop_
_geom_bond_atom_site_label_1
_geom_bond_atom_site_label_2
_geom_bond_site_symmetry_2
_geom_bond_distance
_geom_bond_publ_flag
O1 C6 . 1.2282(18) ?
O2 C11 . 1.3714(17) ?
O2 C15 . 1.4237(19) ?
O3 C12 . 1.3596(18) ?
O3 C16 . 1.429(2) ?
O1W H11 . 0.840(10) ?
O1W H12 . 0.850(10) ?
N1 C1 . 1.337(2) ?
N1 C5 . 1.337(2) ?
C1 C2 . 1.378(2) ?
C1 H1 . 0.9500 ?
C2 C3 . 1.374(2) ?
C2 H2 . 0.9500 ?
C3 C4 . 1.391(2) ?
C3 H3 . 0.9500 ?
C4 C5 . 1.390(2) ?
C4 C6 . 1.499(2) ?
C5 H5 . 0.9500 ?
C6 C7 . 1.471(2) ?
C7 C8 . 1.336(2) ?
C7 H7 . 0.9500 ?
C8 C9 . 1.451(2) ?
C8 H8 . 0.9500 ?
C9 C14 . 1.390(2) ?
C9 C10 . 1.409(2) ?
C10 C11 . 1.369(2) ?
C10 H10 . 0.9500 ?
C11 C12 . 1.413(2) ?
C12 C13 . 1.385(2) ?
C13 C14 . 1.387(2) ?
C13 H13 . 0.9500 ?
C14 H14 . 0.9500 ?
C15 H15A . 0.9800 ?
C15 H15B . 0.9800 ?
C15 H15C . 0.9800 ?
C16 H16A . 0.9800 ?
C16 H16B . 0.9800 ?
C16 H16C . 0.9800 ?

loop_
_geom_hbond_atom_site_label_D
_geom_hbond_atom_site_label_H
_geom_hbond_atom_site_label_A
_geom_hbond_site_symmetry_A
_geom_hbond_distance_DH
_geom_hbond_distance_HA
_geom_hbond_distance_DA
_geom_hbond_angle_DHA
_geom_hbond_publ_flag
O1W H11 N1 . 0.830(10) 2.050(10) 2.857(2) 163(2) yes
O1W H12 O1W 2_645 0.850(10) 1.94(3) 2.763(2) 162(7) yes

loop_
_geom_torsion_atom_site_label_1
_geom_torsion_atom_site_label_2
_geom_torsion_atom_site_label_3
_geom_torsion_atom_site_label_4
_geom_torsion_site_symmetry_1
_geom_torsion_site_symmetry_2
_geom_torsion_site_symmetry_3
_geom_torsion_site_symmetry_4
_geom_torsion
_geom_torsion_publ_flag
C5 N1 C1 C2 . . . . -0.1(2) ?
N1 C1 C2 C3 . . . . 0.4(3) ?
C1 C2 C3 C4 . . . . -0.3(3) ?
C2 C3 C4 C5 . . . . 0.1(2) ?
C2 C3 C4 C6 . . . . 179.67(15) ?
C1 N1 C5 C4 . . . . -0.2(2) ?
C3 C4 C5 N1 . . . . 0.2(2) ?
C6 C4 C5 N1 . . . . -179.40(15) ?
C5 C4 C6 O1 . . . . 176.30(15) ?
C3 C4 C6 O1 . . . . -3.3(2) ?
C5 C4 C6 C7 . . . . -3.6(2) ?
C3 C4 C6 C7 . . . . 176.84(14) ?
O1 C6 C7 C8 . . . . 3.0(2) ?
C4 C6 C7 C8 . . . . -177.10(14) ?
C6 C7 C8 C9 . . . . -179.94(14) ?
C7 C8 C9 C14 . . . . 173.53(15) ?
C7 C8 C9 C10 . . . . -5.9(3) ?
C14 C9 C10 C11 . . . . -0.3(2) ?
C8 C9 C10 C11 . . . . 179.17(14) ?
C9 C10 C11 O2 . . . . -179.94(14) ?
C9 C10 C11 C12 . . . . 0.1(2) ?
C15 O2 C11 C10 . . . . 2.9(2) ?
C15 O2 C11 C12 . . . . -177.12(14) ?
C16 O3 C12 C13 . . . . -1.9(2) ?
C16 O3 C12 C11 . . . . 177.32(14) ?
C10 C11 C12 O3 . . . . -179.61(14) ?
O2 C11 C12 O3 . . . . 0.4(2) ?
C10 C11 C12 C13 . . . . -0.3(2) ?
O2 C11 C12 C13 . . . . 179.69(14) ?
O3 C12 C13 C14 . . . . -179.96(14) ?
C11 C12 C13 C14 . . . . 0.8(2) ?
C12 C13 C14 C9 . . . . -1.1(2) ?
C10 C9 C14 C13 . . . . 0.8(2) ?
C8 C9 C14 C13 . . . . -178.66(14) ?

loop_
_cod_related_entry_id
_cod_related_entry_database
_cod_related_entry_code
1 ChemSpider 30655759
